data_4308806
loop_
_publ_author_name
'Shigehisa Akine'
'Takashi Matsumoto'
'Takanori Taniguchi'
'Tatsuya Nabeshima'

_publ_contact_author_address
;
Tsukuba, Ibaraki 305-8571, Japan
;
_publ_contact_author_email nabesima@chem.tsukuba.ac.jp
_publ_contact_author_fax +81-29-853-4507
_publ_contact_author_name 'Tatsuya Nabeshima'
_publ_contact_author_phone +81-29-853-4507
_publ_section_title
;
Synthesis, Structures, and Magnetic Properties of Tri- and Dinuclear
Copper(II)-Gadolinium(III) Complexes of Linear Oligooxime Ligands
;
_journal_name_full 'Inorganic Chemistry'
_journal_page_first 3270
_journal_page_last 3274
_journal_paper_doi 10.1021/ic0481677
_journal_volume 44
_journal_year 2005
_chemical_formula_moiety C40H51Cu2GdN4O18
_chemical_formula_sum 'C40 H51 Cu2 Gd N4 O18'
_chemical_formula_weight 1160.18
_chemical_name_common '[LCu2Gd(OAc)3](EtOH)(Et2O)'
_chemical_name_systematic
; 
 ? 
;
_space_group_IT_number 2
_symmetry_cell_setting triclinic
_symmetry_space_group_name_Hall '-P 1'
_symmetry_space_group_name_H-M 'P -1'
_atom_sites_solution_hydrogens geom
_atom_sites_solution_primary direct
_atom_sites_solution_secondary difmap
_audit_creation_method SHELXL-97
_cell_angle_alpha 77.052(8)
_cell_angle_beta 88.656(10)
_cell_angle_gamma 77.761(8)
_cell_formula_units_Z 2
_cell_length_a 12.442(4)
_cell_length_b 13.397(3)
_cell_length_c 13.966(4)
_cell_measurement_reflns_used 16106
_cell_measurement_temperature 120(2)
_cell_measurement_theta_max 27.00
_cell_measurement_theta_min 3.06
_cell_volume 2216.5(11)
_computing_cell_refinement 'CrystalClear (Rigaku Corp., 2000)'
_computing_data_collection 'CrystalClear (Rigaku Corp., 2000)'
_computing_data_reduction 'CrystalClear (Rigaku Corp., 2000)'
_computing_molecular_graphics ORTEP-3
_computing_publication_material ORTEP-3
_computing_structure_refinement 'SHELXL-97 (Sheldrick, 1997)'
_computing_structure_solution 'DIRDIF99 (Beurskens et al., 1999)'
_diffrn_ambient_temperature 120(2)
_diffrn_measured_fraction_theta_full 0.937
_diffrn_measured_fraction_theta_max 0.937
_diffrn_measurement_device_type 'Rigaku Mercury CCD diffractometer'
_diffrn_measurement_method CCD
_diffrn_radiation_monochromator graphite
_diffrn_radiation_source 'fine-focus sealed tube'
_diffrn_radiation_type MoK\a
_diffrn_radiation_wavelength 0.71069
_diffrn_reflns_av_R_equivalents 0.0329
_diffrn_reflns_av_sigmaI/netI 0.0441
_diffrn_reflns_limit_h_max 15
_diffrn_reflns_limit_h_min -15
_diffrn_reflns_limit_k_max 16
_diffrn_reflns_limit_k_min -17
_diffrn_reflns_limit_l_max 17
_diffrn_reflns_limit_l_min -15
_diffrn_reflns_number 16106
_diffrn_reflns_theta_full 27.00
_diffrn_reflns_theta_max 27.00
_diffrn_reflns_theta_min 3.06
_diffrn_standards_decay_% 0
_diffrn_standards_interval_count 0
_diffrn_standards_interval_time 0
_diffrn_standards_number 0
_exptl_absorpt_coefficient_mu 2.510
_exptl_absorpt_correction_T_max 0.6337
_exptl_absorpt_correction_T_min 0.3667
_exptl_absorpt_correction_type multi-scan
_exptl_absorpt_process_details 'CrystalClear (Rigaku Corp., 2000)'
_exptl_crystal_colour 'dark brown'
_exptl_crystal_density_diffrn 1.738
_exptl_crystal_density_method 'not measured'
_exptl_crystal_description needle
_exptl_crystal_F_000 1170
_exptl_crystal_size_max 0.50
_exptl_crystal_size_mid 0.20
_exptl_crystal_size_min 0.20
_refine_diff_density_max 0.935
_refine_diff_density_min -0.912
_refine_diff_density_rms 0.133
_refine_ls_extinction_method none
_refine_ls_goodness_of_fit_ref 1.045
_refine_ls_hydrogen_treatment noref
_refine_ls_matrix_type full
_refine_ls_number_parameters 595
_refine_ls_number_reflns 9068
_refine_ls_number_restraints 0
_refine_ls_restrained_S_all 1.045
_refine_ls_R_factor_all 0.0362
_refine_ls_R_factor_gt 0.0345
_refine_ls_shift/su_max 0.000
_refine_ls_shift/su_mean 0.000
_refine_ls_structure_factor_coef Fsqd
_refine_ls_weighting_details 'calc w=1/[\s^2^(Fo^2^)+(0.0424P)^2^+6.4295P] where P=(Fo^2^+2Fc^2^)/3'
_refine_ls_weighting_scheme calc
_refine_ls_wR_factor_gt 0.0901
_refine_ls_wR_factor_ref 0.0914
_reflns_number_gt 8799
_reflns_number_total 9068
_reflns_threshold_expression >2sigma(I)
_cod_data_source_file ic0481677si20041227_103834_2.cif
_cod_data_source_block complex1
_cod_original_cell_volume 2216.6(10)
_cod_database_code 4308806

loop_
_symmetry_equiv_pos_as_xyz
'x, y, z'
'-x, -y, -z'

loop_
_atom_site_label
_atom_site_type_symbol
_atom_site_fract_x
_atom_site_fract_y
_atom_site_fract_z
_atom_site_U_iso_or_equiv
_atom_site_adp_type
_atom_site_occupancy
_atom_site_symmetry_multiplicity
_atom_site_calc_flag
_atom_site_refinement_flags
_atom_site_disorder_assembly
_atom_site_disorder_group
Gd1 Gd 0.214318(13) 0.094478(12) 0.227023(12) 0.01156(6) Uani 1 1 d . . .
Cu1 Cu 0.19239(3) 0.33649(3) 0.25577(3) 0.01313(10) Uani 1 1 d . . .
Cu2 Cu 0.01132(3) -0.05239(3) 0.26281(3) 0.01260(10) Uani 1 1 d . . .
C1 C 0.4705(3) 0.2902(3) 0.2410(3) 0.0179(7) Uani 1 1 d . . .
C2 C 0.4243(3) 0.2089(3) 0.2232(3) 0.0146(7) Uani 1 1 d . . .
C3 C 0.4935(3) 0.1069(3) 0.2404(3) 0.0161(7) Uani 1 1 d . . .
C4 C 0.6009(3) 0.0871(3) 0.2749(3) 0.0198(8) Uani 1 1 d . . .
H1 H 0.6449 0.0181 0.2868 0.024 Uiso 1 1 calc R . .
C5 C 0.6439(3) 0.1706(3) 0.2922(3) 0.0243(8) Uani 1 1 d . . .
H2 H 0.7174 0.1580 0.3165 0.029 Uiso 1 1 calc R . .
C6 C 0.5806(3) 0.2694(3) 0.2742(3) 0.0218(8) Uani 1 1 d . . .
H3 H 0.6114 0.3255 0.2842 0.026 Uiso 1 1 calc R . .
O1 O 0.3227(2) 0.22137(19) 0.19163(18) 0.0144(5) Uani 1 1 d . . .
O2 O 0.4404(2) 0.03361(19) 0.21953(19) 0.0171(5) Uani 1 1 d . . .
C7 C 0.5040(3) -0.0705(3) 0.2293(3) 0.0212(8) Uani 1 1 d . . .
H4 H 0.5711 -0.0685 0.1913 0.032 Uiso 1 1 calc R . .
H5 H 0.4607 -0.1130 0.2046 0.032 Uiso 1 1 calc R . .
H6 H 0.5239 -0.1015 0.2987 0.032 Uiso 1 1 calc R . .
C8 C 0.4109(3) 0.3981(3) 0.2221(3) 0.0193(8) Uani 1 1 d . . .
H7 H 0.4533 0.4507 0.2114 0.023 Uiso 1 1 calc R . .
N1 N 0.3056(3) 0.4292(2) 0.2187(2) 0.0173(6) Uani 1 1 d . . .
O3 O 0.2787(2) 0.5404(2) 0.1879(2) 0.0229(6) Uani 1 1 d . . .
C9 C 0.1673(3) 0.5810(3) 0.2093(3) 0.0219(8) Uani 1 1 d . . .
H8 H 0.1183 0.5443 0.1820 0.026 Uiso 1 1 calc R . .
H9 H 0.1469 0.6564 0.1770 0.026 Uiso 1 1 calc R . .
C10 C 0.1500(3) 0.5676(3) 0.3194(3) 0.0237(9) Uani 1 1 d . . .
H10 H 0.2115 0.5136 0.3551 0.028 Uiso 1 1 calc R . .
H11 H 0.1514 0.6345 0.3380 0.028 Uiso 1 1 calc R . .
O4 O 0.0485(2) 0.5378(2) 0.3489(2) 0.0262(6) Uani 1 1 d . . .
N2 N 0.0564(3) 0.4331(2) 0.3405(2) 0.0190(7) Uani 1 1 d . . .
C11 C -0.0206(3) 0.3967(3) 0.3892(3) 0.0185(8) Uani 1 1 d . . .
H12 H -0.0693 0.4414 0.4226 0.022 Uiso 1 1 calc R . .
C12 C -0.0386(3) 0.2912(3) 0.3970(3) 0.0157(7) Uani 1 1 d . . .
C13 C 0.0219(3) 0.2191(3) 0.3467(3) 0.0130(7) Uani 1 1 d . . .
C14 C -0.0042(3) 0.1185(3) 0.3616(3) 0.0142(7) Uani 1 1 d . . .
C15 C -0.0907(3) 0.0934(3) 0.4204(3) 0.0139(7) Uani 1 1 d . . .
C16 C -0.1495(3) 0.1667(3) 0.4709(3) 0.0176(7) Uani 1 1 d . . .
H13 H -0.2074 0.1496 0.5128 0.021 Uiso 1 1 calc R . .
C17 C -0.1232(3) 0.2626(3) 0.4595(3) 0.0189(8) Uani 1 1 d . . .
H14 H -0.1628 0.3112 0.4946 0.023 Uiso 1 1 calc R . .
O5 O 0.0991(2) 0.23558(19) 0.28268(18) 0.0149(5) Uani 1 1 d . . .
O6 O 0.0599(2) 0.05123(19) 0.31585(19) 0.0151(5) Uani 1 1 d . . .
C18 C -0.1241(3) -0.0058(3) 0.4307(3) 0.0158(7) Uani 1 1 d . . .
H15 H -0.1733 -0.0237 0.4816 0.019 Uiso 1 1 calc R . .
N3 N -0.0919(2) -0.0711(2) 0.3760(2) 0.0137(6) Uani 1 1 d . . .
O7 O -0.1440(2) -0.1570(2) 0.4051(2) 0.0192(5) Uani 1 1 d . . .
C19 C -0.0932(3) -0.2437(3) 0.3637(3) 0.0166(7) Uani 1 1 d . . .
H16 H -0.0940 -0.3102 0.4117 0.020 Uiso 1 1 calc R . .
H17 H -0.0155 -0.2404 0.3494 0.020 Uiso 1 1 calc R . .
C20 C -0.1530(3) -0.2413(3) 0.2707(3) 0.0205(8) Uani 1 1 d . . .
H18 H -0.1135 -0.2994 0.2417 0.025 Uiso 1 1 calc R . .
H19 H -0.2275 -0.2539 0.2873 0.025 Uiso 1 1 calc R . .
O8 O -0.1633(2) -0.1446(2) 0.1982(2) 0.0197(6) Uani 1 1 d . . .
N4 N -0.0574(2) -0.1210(2) 0.1767(2) 0.0167(6) Uani 1 1 d . . .
C21 C -0.0252(3) -0.1356(3) 0.0927(3) 0.0159(7) Uani 1 1 d . . .
H20 H -0.0709 -0.1623 0.0556 0.019 Uiso 1 1 calc R . .
C22 C 0.0774(3) -0.1138(3) 0.0505(3) 0.0175(7) Uani 1 1 d . . .
C23 C 0.1340(3) -0.0465(3) 0.0835(3) 0.0143(7) Uani 1 1 d . . .
C24 C 0.2329(3) -0.0306(3) 0.0360(3) 0.0154(7) Uani 1 1 d . . .
C25 C 0.2730(3) -0.0782(3) -0.0388(3) 0.0206(8) Uani 1 1 d . . .
H21 H 0.3404 -0.0671 -0.0681 0.025 Uiso 1 1 calc R . .
C26 C 0.2144(4) -0.1432(3) -0.0716(3) 0.0244(8) Uani 1 1 d . . .
H22 H 0.2413 -0.1757 -0.1239 0.029 Uiso 1 1 calc R . .
C27 C 0.1173(3) -0.1595(3) -0.0275(3) 0.0217(8) Uani 1 1 d . . .
H23 H 0.0769 -0.2026 -0.0505 0.026 Uiso 1 1 calc R . .
O9 O 0.0979(2) 0.00427(19) 0.15163(18) 0.0139(5) Uani 1 1 d . . .
O10 O 0.2830(2) 0.03686(19) 0.07228(18) 0.0156(5) Uani 1 1 d . . .
C28 C 0.3455(3) 0.0985(3) 0.0039(3) 0.0199(8) Uani 1 1 d . . .
H24 H 0.4159 0.0541 -0.0072 0.030 Uiso 1 1 calc R . .
H25 H 0.3589 0.1562 0.0311 0.030 Uiso 1 1 calc R . .
H26 H 0.3040 0.1269 -0.0585 0.030 Uiso 1 1 calc R . .
O11 O 0.2874(2) 0.10251(19) 0.38083(19) 0.0164(5) Uani 1 1 d . . .
O12 O 0.2727(2) 0.27153(19) 0.38611(18) 0.0163(5) Uani 1 1 d . . .
C29 C 0.3105(3) 0.1736(3) 0.4169(3) 0.0154(7) Uani 1 1 d . . .
C30 C 0.3918(3) 0.1421(3) 0.5023(3) 0.0229(8) Uani 1 1 d . . .
H27 H 0.3993 0.0674 0.5320 0.034 Uiso 1 1 calc R . .
H28 H 0.3656 0.1831 0.5514 0.034 Uiso 1 1 calc R . .
H29 H 0.4634 0.1555 0.4790 0.034 Uiso 1 1 calc R . .
O13 O 0.1330(2) 0.22868(19) 0.08722(19) 0.0159(5) Uani 1 1 d . . .
O14 O 0.1280(2) 0.38717(19) 0.12057(19) 0.0162(5) Uani 1 1 d . . .
C31 C 0.1158(3) 0.3275(3) 0.0646(3) 0.0159(7) Uani 1 1 d . . .
C32 C 0.0793(4) 0.3799(3) -0.0397(3) 0.0284(10) Uani 1 1 d . . .
H30 H 0.1420 0.3706 -0.0829 0.043 Uiso 1 1 calc R . .
H31 H 0.0504 0.4549 -0.0444 0.043 Uiso 1 1 calc R . .
H32 H 0.0216 0.3485 -0.0596 0.043 Uiso 1 1 calc R . .
O15 O 0.2771(2) -0.08541(19) 0.2916(2) 0.0173(5) Uani 1 1 d . . .
O16 O 0.1527(2) -0.18592(19) 0.30075(19) 0.0170(5) Uani 1 1 d . . .
C33 C 0.2489(3) -0.1729(3) 0.3057(3) 0.0153(7) Uani 1 1 d . . .
C34 C 0.3411(3) -0.2701(3) 0.3313(4) 0.0306(10) Uani 1 1 d . . .
H33 H 0.3211 -0.3190 0.3888 0.046 Uiso 1 1 calc R . .
H34 H 0.4090 -0.2499 0.3463 0.046 Uiso 1 1 calc R . .
H35 H 0.3527 -0.3039 0.2755 0.046 Uiso 1 1 calc R . .
O17 O 0.2666(3) 0.3907(3) 0.5309(3) 0.0365(8) Uani 1 1 d . . .
H36 H 0.2698 0.3538 0.4892 0.055 Uiso 1 1 calc R . .
C35 C 0.3673(5) 0.4222(5) 0.5347(4) 0.0465(13) Uani 1 1 d . . .
H37 H 0.3750 0.4745 0.4738 0.056 Uiso 1 1 calc R . .
H38 H 0.4290 0.3610 0.5390 0.056 Uiso 1 1 calc R . .
C36 C 0.3720(5) 0.4681(6) 0.6204(5) 0.0653(19) Uani 1 1 d . . .
H39 H 0.3098 0.5277 0.6168 0.098 Uiso 1 1 calc R . .
H40 H 0.4411 0.4920 0.6208 0.098 Uiso 1 1 calc R . .
H41 H 0.3681 0.4151 0.6807 0.098 Uiso 1 1 calc R . .
C37 C 0.4817(5) 0.3235(5) -0.0743(6) 0.065(2) Uani 1 1 d . . .
H42 H 0.4424 0.2862 -0.1097 0.098 Uiso 1 1 calc R . .
H43 H 0.5240 0.2736 -0.0188 0.098 Uiso 1 1 calc R . .
H44 H 0.5319 0.3575 -0.1188 0.098 Uiso 1 1 calc R . .
C38 C 0.4004(4) 0.4050(4) -0.0365(4) 0.0437(13) Uani 1 1 d . . .
H45 H 0.3522 0.3708 0.0115 0.052 Uiso 1 1 calc R . .
H46 H 0.4397 0.4450 -0.0031 0.052 Uiso 1 1 calc R . .
O18 O 0.3357(3) 0.4741(3) -0.1173(2) 0.0386(8) Uani 1 1 d . . .
C39 C 0.2629(4) 0.5584(4) -0.0880(4) 0.0355(11) Uani 1 1 d . . .
H47 H 0.3049 0.6077 -0.0718 0.043 Uiso 1 1 calc R . .
H48 H 0.2232 0.5313 -0.0288 0.043 Uiso 1 1 calc R . .
C40 C 0.1820(4) 0.6139(4) -0.1716(4) 0.0360(11) Uani 1 1 d . . .
H49 H 0.2221 0.6397 -0.2301 0.054 Uiso 1 1 calc R . .
H50 H 0.1319 0.6731 -0.1531 0.054 Uiso 1 1 calc R . .
H51 H 0.1396 0.5649 -0.1861 0.054 Uiso 1 1 calc R . .

loop_
_atom_site_aniso_label
_atom_site_aniso_U_11
_atom_site_aniso_U_22
_atom_site_aniso_U_33
_atom_site_aniso_U_23
_atom_site_aniso_U_13
_atom_site_aniso_U_12
Gd1 0.01226(9) 0.00995(9) 0.01308(10) -0.00214(6) -0.00012(6) -0.00412(6)
Cu1 0.0149(2) 0.01054(19) 0.0145(2) -0.00129(16) -0.00229(17) -0.00537(16)
Cu2 0.0136(2) 0.0120(2) 0.0138(2) -0.00303(16) 0.00042(16) -0.00603(16)
C1 0.0175(18) 0.0229(19) 0.0151(18) -0.0041(14) 0.0010(14) -0.0084(14)
C2 0.0110(16) 0.0193(17) 0.0145(17) -0.0025(14) -0.0008(13) -0.0063(13)
C3 0.0164(17) 0.0171(17) 0.0141(17) 0.0001(14) 0.0018(14) -0.0062(14)
C4 0.0155(17) 0.0228(19) 0.0185(19) -0.0006(15) -0.0006(15) -0.0026(14)
C5 0.0149(18) 0.036(2) 0.024(2) -0.0080(17) -0.0015(16) -0.0091(16)
C6 0.0186(18) 0.027(2) 0.023(2) -0.0050(16) 0.0003(15) -0.0133(15)
O1 0.0130(12) 0.0137(12) 0.0164(13) -0.0011(10) -0.0021(10) -0.0050(9)
O2 0.0168(12) 0.0142(12) 0.0196(13) -0.0023(10) -0.0018(10) -0.0033(10)
C7 0.0212(19) 0.0158(17) 0.026(2) -0.0034(15) 0.0009(16) -0.0034(14)
C8 0.0221(19) 0.0209(18) 0.0183(18) -0.0056(15) 0.0008(15) -0.0109(15)
N1 0.0238(16) 0.0104(14) 0.0181(16) -0.0016(12) -0.0019(13) -0.0063(12)
O3 0.0283(15) 0.0123(12) 0.0278(15) -0.0004(11) 0.0012(12) -0.0078(11)
C9 0.0244(19) 0.0088(16) 0.030(2) -0.0001(15) -0.0053(17) -0.0029(14)
C10 0.0219(19) 0.0151(18) 0.038(2) -0.0100(16) 0.0005(17) -0.0078(15)
O4 0.0237(14) 0.0125(13) 0.0465(19) -0.0134(12) 0.0094(13) -0.0068(11)
N2 0.0221(16) 0.0108(14) 0.0261(17) -0.0073(12) -0.0016(14) -0.0041(12)
C11 0.0199(18) 0.0126(17) 0.023(2) -0.0048(14) -0.0024(15) -0.0033(14)
C12 0.0165(17) 0.0134(16) 0.0185(18) -0.0051(14) -0.0024(14) -0.0039(13)
C13 0.0125(16) 0.0147(16) 0.0121(16) -0.0025(13) -0.0043(13) -0.0037(13)
C14 0.0137(16) 0.0137(16) 0.0148(17) -0.0029(13) -0.0048(13) -0.0018(13)
C15 0.0139(16) 0.0158(16) 0.0123(16) -0.0032(13) -0.0025(13) -0.0035(13)
C16 0.0182(18) 0.0210(18) 0.0164(18) -0.0084(14) 0.0017(14) -0.0059(14)
C17 0.0189(18) 0.0173(18) 0.0216(19) -0.0086(15) 0.0017(15) -0.0017(14)
O5 0.0131(12) 0.0153(12) 0.0174(13) -0.0046(10) 0.0029(10) -0.0051(9)
O6 0.0149(12) 0.0138(12) 0.0191(13) -0.0061(10) 0.0010(10) -0.0060(9)
C18 0.0105(16) 0.0176(17) 0.0172(18) 0.0008(14) -0.0012(13) -0.0035(13)
N3 0.0128(14) 0.0113(13) 0.0176(15) -0.0004(11) -0.0019(12) -0.0067(11)
O7 0.0200(13) 0.0177(13) 0.0246(14) -0.0069(11) 0.0083(11) -0.0127(10)
C19 0.0202(18) 0.0129(16) 0.0177(18) -0.0026(14) 0.0019(15) -0.0066(14)
C20 0.0246(19) 0.0185(18) 0.0205(19) -0.0024(15) -0.0014(16) -0.0114(15)
O8 0.0160(13) 0.0214(13) 0.0226(14) 0.0008(11) -0.0035(11) -0.0117(10)
N4 0.0162(15) 0.0151(14) 0.0184(16) 0.0015(12) -0.0026(12) -0.0077(12)
C21 0.0231(18) 0.0116(16) 0.0143(17) -0.0018(13) -0.0045(14) -0.0073(14)
C22 0.0218(18) 0.0161(17) 0.0139(17) -0.0011(14) -0.0033(14) -0.0049(14)
C23 0.0154(16) 0.0109(15) 0.0159(17) -0.0017(13) -0.0032(14) -0.0020(13)
C24 0.0192(17) 0.0121(16) 0.0158(17) -0.0030(13) -0.0039(14) -0.0050(13)
C25 0.0249(19) 0.0181(18) 0.0199(19) -0.0056(15) 0.0046(16) -0.0057(15)
C26 0.036(2) 0.0200(19) 0.022(2) -0.0109(16) 0.0068(17) -0.0106(17)
C27 0.031(2) 0.0160(17) 0.0197(19) -0.0059(15) 0.0006(16) -0.0075(15)
O9 0.0153(12) 0.0139(11) 0.0144(12) -0.0039(10) 0.0006(10) -0.0063(9)
O10 0.0179(12) 0.0160(12) 0.0151(12) -0.0039(10) 0.0025(10) -0.0080(10)
C28 0.0193(18) 0.0230(19) 0.0180(19) -0.0017(15) 0.0051(15) -0.0094(15)
O11 0.0182(12) 0.0143(12) 0.0166(13) -0.0025(10) 0.0003(10) -0.0045(10)
O12 0.0177(12) 0.0175(12) 0.0136(12) -0.0026(10) -0.0025(10) -0.0040(10)
C29 0.0137(16) 0.0183(17) 0.0134(17) -0.0011(14) 0.0023(14) -0.0043(13)
C30 0.025(2) 0.0233(19) 0.0187(19) -0.0019(15) -0.0081(16) -0.0043(16)
O13 0.0193(13) 0.0116(11) 0.0172(13) -0.0026(10) -0.0035(10) -0.0044(10)
O14 0.0192(13) 0.0117(11) 0.0178(13) -0.0015(10) -0.0041(10) -0.0045(10)
C31 0.0124(16) 0.0177(17) 0.0177(18) -0.0022(14) -0.0035(14) -0.0049(13)
C32 0.046(3) 0.0181(19) 0.020(2) -0.0014(16) -0.0104(19) -0.0067(18)
O15 0.0180(13) 0.0115(12) 0.0225(14) -0.0033(10) -0.0018(10) -0.0039(10)
O16 0.0173(12) 0.0126(12) 0.0216(14) -0.0038(10) -0.0004(10) -0.0042(10)
C33 0.0181(17) 0.0123(16) 0.0147(17) -0.0028(13) 0.0013(14) -0.0019(13)
C34 0.0182(19) 0.0128(18) 0.058(3) -0.0011(18) -0.0059(19) -0.0044(15)
O17 0.0383(18) 0.0398(19) 0.040(2) -0.0188(15) 0.0023(15) -0.0166(15)
C35 0.044(3) 0.049(3) 0.053(3) -0.015(3) -0.005(3) -0.019(2)
C36 0.052(4) 0.076(4) 0.083(5) -0.051(4) -0.014(3) -0.010(3)
C37 0.049(3) 0.040(3) 0.090(5) 0.014(3) 0.015(3) -0.005(3)
C38 0.041(3) 0.043(3) 0.045(3) 0.005(2) -0.005(2) -0.020(2)
O18 0.046(2) 0.0366(18) 0.0309(18) -0.0030(14) 0.0015(15) -0.0083(15)
C39 0.036(3) 0.036(2) 0.039(3) -0.015(2) -0.001(2) -0.012(2)
C40 0.035(2) 0.036(2) 0.037(3) -0.003(2) 0.001(2) -0.013(2)

loop_
_atom_type_symbol
_atom_type_description
_atom_type_scat_dispersion_real
_atom_type_scat_dispersion_imag
_atom_type_scat_source
C C 0.0033 0.0016 'International Tables Vol C Tables 4.2.6.8 and 6.1.1.4'
H H 0.0000 0.0000 'International Tables Vol C Tables 4.2.6.8 and 6.1.1.4'
Cu Cu 0.3201 1.2651 'International Tables Vol C Tables 4.2.6.8 and 6.1.1.4'
Gd Gd -0.1653 3.9035 'International Tables Vol C Tables 4.2.6.8 and 6.1.1.4'
N N 0.0061 0.0033 'International Tables Vol C Tables 4.2.6.8 and 6.1.1.4'
O O 0.0106 0.0060 'International Tables Vol C Tables 4.2.6.8 and 6.1.1.4'

loop_
_geom_angle_atom_site_label_1
_geom_angle_atom_site_label_2
_geom_angle_atom_site_label_3
_geom_angle
_geom_angle_site_symmetry_1
_geom_angle_site_symmetry_3
_geom_angle_publ_flag
O15 Gd1 O1 126.41(9) . . ?
O15 Gd1 O6 78.61(9) . . ?
O1 Gd1 O6 143.14(9) . . ?
O15 Gd1 O11 81.12(9) . . ?
O1 Gd1 O11 73.73(9) . . ?
O6 Gd1 O11 86.14(9) . . ?
O15 Gd1 O5 135.42(9) . . ?
O1 Gd1 O5 79.23(9) . . ?
O6 Gd1 O5 65.09(8) . . ?
O11 Gd1 O5 71.83(9) . . ?
O15 Gd1 O13 146.43(9) . . ?
O1 Gd1 O13 71.34(8) . . ?
O6 Gd1 O13 103.31(9) . . ?
O11 Gd1 O13 132.30(8) . . ?
O5 Gd1 O13 70.57(9) . . ?
O15 Gd1 O9 73.43(8) . . ?
O1 Gd1 O9 143.40(8) . . ?
O6 Gd1 O9 62.89(8) . . ?
O11 Gd1 O9 142.86(8) . . ?
O5 Gd1 O9 108.75(8) . . ?
O13 Gd1 O9 77.81(8) . . ?
O15 Gd1 O10 80.25(9) . . ?
O1 Gd1 O10 88.27(8) . . ?
O6 Gd1 O10 125.56(8) . . ?
O11 Gd1 O10 138.41(8) . . ?
O5 Gd1 O10 142.02(8) . . ?
O13 Gd1 O10 71.45(9) . . ?
O9 Gd1 O10 63.12(8) . . ?
O15 Gd1 O2 67.83(8) . . ?
O1 Gd1 O2 59.92(8) . . ?
O6 Gd1 O2 142.66(8) . . ?
O11 Gd1 O2 73.28(8) . . ?
O5 Gd1 O2 132.00(8) . . ?
O13 Gd1 O2 113.65(8) . . ?
O9 Gd1 O2 118.99(8) . . ?
O10 Gd1 O2 65.29(8) . . ?
O15 Gd1 Cu1 147.59(6) . . ?
O1 Gd1 Cu1 44.08(6) . . ?
O6 Gd1 Cu1 99.70(6) . . ?
O11 Gd1 Cu1 66.50(6) . . ?
O5 Gd1 Cu1 35.16(6) . . ?
O13 Gd1 Cu1 65.83(6) . . ?
O9 Gd1 Cu1 134.95(6) . . ?
O10 Gd1 Cu1 123.31(6) . . ?
O2 Gd1 Cu1 100.04(5) . . ?
O15 Gd1 Cu2 64.80(6) . . ?
O1 Gd1 Cu2 168.80(6) . . ?
O6 Gd1 Cu2 31.59(6) . . ?
O11 Gd1 Cu2 110.62(6) . . ?
O5 Gd1 Cu2 92.19(6) . . ?
O13 Gd1 Cu2 99.13(6) . . ?
O9 Gd1 Cu2 33.52(6) . . ?
O10 Gd1 Cu2 94.29(6) . . ?
O2 Gd1 Cu2 130.89(5) . . ?
Cu1 Gd1 Cu2 127.144(16) . . ?
O5 Cu1 O14 89.44(10) . . ?
O5 Cu1 O12 90.54(10) . . ?
O14 Cu1 O12 172.51(11) . . ?
O5 Cu1 N1 172.22(12) . . ?
O14 Cu1 N1 89.59(11) . . ?
O12 Cu1 N1 89.41(11) . . ?
O5 Cu1 O1 90.50(10) . . ?
O14 Cu1 O1 86.20(10) . . ?
O12 Cu1 O1 86.31(10) . . ?
N1 Cu1 O1 81.74(11) . . ?
O5 Cu1 N2 83.37(11) . . ?
O14 Cu1 N2 99.55(11) . . ?
O12 Cu1 N2 87.89(11) . . ?
N1 Cu1 N2 104.40(12) . . ?
O1 Cu1 N2 171.52(10) . . ?
O5 Cu1 Gd1 45.31(7) . . ?
O14 Cu1 Gd1 87.96(7) . . ?
O12 Cu1 Gd1 86.70(7) . . ?
N1 Cu1 Gd1 126.94(9) . . ?
O1 Cu1 Gd1 45.21(6) . . ?
N2 Cu1 Gd1 128.25(8) . . ?
O6 Cu2 O9 80.75(10) . . ?
O6 Cu2 N4 162.48(12) . . ?
O9 Cu2 N4 89.77(12) . . ?
O6 Cu2 N3 88.70(11) . . ?
O9 Cu2 N3 165.27(11) . . ?
N4 Cu2 N3 97.62(12) . . ?
O6 Cu2 O16 101.38(10) . . ?
O9 Cu2 O16 86.70(10) . . ?
N4 Cu2 O16 92.67(11) . . ?
N3 Cu2 O16 105.57(11) . . ?
O6 Cu2 Gd1 40.30(8) . . ?
O9 Cu2 Gd1 43.56(7) . . ?
N4 Cu2 Gd1 133.23(9) . . ?
N3 Cu2 Gd1 128.40(8) . . ?
O16 Cu2 Gd1 83.42(7) . . ?
C2 C1 C6 120.2(4) . . ?
C2 C1 C8 122.7(3) . . ?
C6 C1 C8 117.0(3) . . ?
O1 C2 C1 124.2(3) . . ?
O1 C2 C3 118.7(3) . . ?
C1 C2 C3 117.1(3) . . ?
O2 C3 C4 125.6(3) . . ?
O2 C3 C2 112.2(3) . . ?
C4 C3 C2 122.2(3) . . ?
C3 C4 C5 118.9(4) . . ?
C3 C4 H1 120.5 . . ?
C5 C4 H1 120.5 . . ?
C6 C5 C4 120.2(4) . . ?
C6 C5 H2 119.9 . . ?
C4 C5 H2 119.9 . . ?
C5 C6 C1 121.3(4) . . ?
C5 C6 H3 119.3 . . ?
C1 C6 H3 119.3 . . ?
C2 O1 Cu1 115.8(2) . . ?
C2 O1 Gd1 125.6(2) . . ?
Cu1 O1 Gd1 90.71(9) . . ?
C3 O2 C7 116.9(3) . . ?
C3 O2 Gd1 112.2(2) . . ?
C7 O2 Gd1 127.3(2) . . ?
O2 C7 H4 109.5 . . ?
O2 C7 H5 109.5 . . ?
H4 C7 H5 109.5 . . ?
O2 C7 H6 109.5 . . ?
H4 C7 H6 109.5 . . ?
H5 C7 H6 109.5 . . ?
N1 C8 C1 125.7(3) . . ?
N1 C8 H7 117.1 . . ?
C1 C8 H7 117.1 . . ?
C8 N1 O3 108.9(3) . . ?
C8 N1 Cu1 126.5(3) . . ?
O3 N1 Cu1 124.5(2) . . ?
N1 O3 C9 111.0(3) . . ?
O3 C9 C10 111.9(3) . . ?
O3 C9 H8 109.2 . . ?
C10 C9 H8 109.2 . . ?
O3 C9 H9 109.2 . . ?
C10 C9 H9 109.2 . . ?
H8 C9 H9 107.9 . . ?
O4 C10 C9 112.8(3) . . ?
O4 C10 H10 109.0 . . ?
C9 C10 H10 109.0 . . ?
O4 C10 H11 109.0 . . ?
C9 C10 H11 109.0 . . ?
H10 C10 H11 107.8 . . ?
N2 O4 C10 108.4(3) . . ?
C11 N2 O4 108.9(3) . . ?
C11 N2 Cu1 124.6(2) . . ?
O4 N2 Cu1 126.5(2) . . ?
N2 C11 C12 124.5(4) . . ?
N2 C11 H12 117.8 . . ?
C12 C11 H12 117.8 . . ?
C13 C12 C17 119.6(3) . . ?
C13 C12 C11 124.1(3) . . ?
C17 C12 C11 116.4(3) . . ?
O5 C13 C12 126.8(3) . . ?
O5 C13 C14 115.1(3) . . ?
C12 C13 C14 118.1(3) . . ?
O6 C14 C15 123.1(3) . . ?
O6 C14 C13 115.5(3) . . ?
C15 C14 C13 121.4(3) . . ?
C14 C15 C16 119.3(3) . . ?
C14 C15 C18 122.4(3) . . ?
C16 C15 C18 118.3(3) . . ?
C17 C16 C15 119.8(4) . . ?
C17 C16 H13 120.1 . . ?
C15 C16 H13 120.1 . . ?
C16 C17 C12 121.7(3) . . ?
C16 C17 H14 119.2 . . ?
C12 C17 H14 119.2 . . ?
C13 O5 Cu1 133.7(2) . . ?
C13 O5 Gd1 121.3(2) . . ?
Cu1 O5 Gd1 99.52(10) . . ?
C14 O6 Cu2 125.0(2) . . ?
C14 O6 Gd1 121.4(2) . . ?
Cu2 O6 Gd1 108.12(11) . . ?
N3 C18 C15 124.6(3) . . ?
N3 C18 H15 117.7 . . ?
C15 C18 H15 117.7 . . ?
C18 N3 O7 109.0(3) . . ?
C18 N3 Cu2 125.8(2) . . ?
O7 N3 Cu2 125.2(2) . . ?
N3 O7 C19 111.8(3) . . ?
O7 C19 C20 110.5(3) . . ?
O7 C19 H16 109.5 . . ?
C20 C19 H16 109.5 . . ?
O7 C19 H17 109.5 . . ?
C20 C19 H17 109.5 . . ?
H16 C19 H17 108.1 . . ?
O8 C20 C19 114.1(3) . . ?
O8 C20 H18 108.7 . . ?
C19 C20 H18 108.7 . . ?
O8 C20 H19 108.7 . . ?
C19 C20 H19 108.7 . . ?
H18 C20 H19 107.6 . . ?
N4 O8 C20 110.1(3) . . ?
C21 N4 O8 112.0(3) . . ?
C21 N4 Cu2 126.9(3) . . ?
O8 N4 Cu2 120.4(2) . . ?
N4 C21 C22 123.8(3) . . ?
N4 C21 H20 118.1 . . ?
C22 C21 H20 118.1 . . ?
C27 C22 C23 120.4(4) . . ?
C27 C22 C21 117.4(3) . . ?
C23 C22 C21 122.2(3) . . ?
O9 C23 C22 123.7(3) . . ?
O9 C23 C24 119.2(3) . . ?
C22 C23 C24 117.0(3) . . ?
C25 C24 O10 124.4(3) . . ?
C25 C24 C23 122.1(3) . . ?
O10 C24 C23 113.4(3) . . ?
C24 C25 C26 119.9(4) . . ?
C24 C25 H21 120.1 . . ?
C26 C25 H21 120.1 . . ?
C27 C26 C25 119.4(4) . . ?
C27 C26 H22 120.3 . . ?
C25 C26 H22 120.3 . . ?
C26 C27 C22 121.1(4) . . ?
C26 C27 H23 119.4 . . ?
C22 C27 H23 119.4 . . ?
C23 O9 Cu2 122.8(2) . . ?
C23 O9 Gd1 122.0(2) . . ?
Cu2 O9 Gd1 102.92(10) . . ?
C24 O10 C28 116.7(3) . . ?
C24 O10 Gd1 119.9(2) . . ?
C28 O10 Gd1 120.0(2) . . ?
O10 C28 H24 109.5 . . ?
O10 C28 H25 109.5 . . ?
H24 C28 H25 109.5 . . ?
O10 C28 H26 109.5 . . ?
H24 C28 H26 109.5 . . ?
H25 C28 H26 109.5 . . ?
C29 O11 Gd1 135.3(2) . . ?
C29 O12 Cu1 124.1(2) . . ?
O11 C29 O12 125.5(3) . . ?
O11 C29 C30 118.2(3) . . ?
O12 C29 C30 116.3(3) . . ?
C29 C30 H27 109.5 . . ?
C29 C30 H28 109.5 . . ?
H27 C30 H28 109.5 . . ?
C29 C30 H29 109.5 . . ?
H27 C30 H29 109.5 . . ?
H28 C30 H29 109.5 . . ?
C31 O13 Gd1 135.1(2) . . ?
C31 O14 Cu1 124.1(2) . . ?
O13 C31 O14 126.6(3) . . ?
O13 C31 C32 116.9(3) . . ?
O14 C31 C32 116.5(3) . . ?
C31 C32 H30 109.5 . . ?
C31 C32 H31 109.5 . . ?
H30 C32 H31 109.5 . . ?
C31 C32 H32 109.5 . . ?
H30 C32 H32 109.5 . . ?
H31 C32 H32 109.5 . . ?
C33 O15 Gd1 142.9(2) . . ?
C33 O16 Cu2 121.8(2) . . ?
O16 C33 O15 125.8(3) . . ?
O16 C33 C34 117.8(3) . . ?
O15 C33 C34 116.4(3) . . ?
C33 C34 H33 109.5 . . ?
C33 C34 H34 109.5 . . ?
H33 C34 H34 109.5 . . ?
C33 C34 H35 109.5 . . ?
H33 C34 H35 109.5 . . ?
H34 C34 H35 109.5 . . ?
C35 O17 H36 109.5 . . ?
O17 C35 C36 110.3(5) . . ?
O17 C35 H37 109.6 . . ?
C36 C35 H37 109.6 . . ?
O17 C35 H38 109.6 . . ?
C36 C35 H38 109.6 . . ?
H37 C35 H38 108.1 . . ?
C35 C36 H39 109.5 . . ?
C35 C36 H40 109.5 . . ?
H39 C36 H40 109.5 . . ?
C35 C36 H41 109.5 . . ?
H39 C36 H41 109.5 . . ?
H40 C36 H41 109.5 . . ?
C38 C37 H42 109.5 . . ?
C38 C37 H43 109.5 . . ?
H42 C37 H43 109.5 . . ?
C38 C37 H44 109.5 . . ?
H42 C37 H44 109.5 . . ?
H43 C37 H44 109.5 . . ?
O18 C38 C37 108.9(5) . . ?
O18 C38 H45 109.9 . . ?
C37 C38 H45 109.9 . . ?
O18 C38 H46 109.9 . . ?
C37 C38 H46 109.9 . . ?
H45 C38 H46 108.3 . . ?
C39 O18 C38 111.9(4) . . ?
O18 C39 C40 108.4(4) . . ?
O18 C39 H47 110.0 . . ?
C40 C39 H47 110.0 . . ?
O18 C39 H48 110.0 . . ?
C40 C39 H48 110.0 . . ?
H47 C39 H48 108.4 . . ?
C39 C40 H49 109.5 . . ?
C39 C40 H50 109.5 . . ?
H49 C40 H50 109.5 . . ?
C39 C40 H51 109.5 . . ?
H49 C40 H51 109.5 . . ?
H50 C40 H51 109.5 . . ?

loop_
_geom_bond_atom_site_label_1
_geom_bond_atom_site_label_2
_geom_bond_distance
_geom_bond_site_symmetry_2
_geom_bond_publ_flag
Gd1 O15 2.344(2) . ?
Gd1 O1 2.349(2) . ?
Gd1 O6 2.368(3) . ?
Gd1 O11 2.385(3) . ?
Gd1 O5 2.386(3) . ?
Gd1 O13 2.412(2) . ?
Gd1 O9 2.460(2) . ?
Gd1 O10 2.525(3) . ?
Gd1 O2 2.765(3) . ?
Gd1 Cu1 3.3092(9) . ?
Gd1 Cu2 3.4796(8) . ?
Cu1 O5 1.932(2) . ?
Cu1 O14 1.983(3) . ?
Cu1 O12 2.019(2) . ?
Cu1 N1 2.053(3) . ?
Cu1 O1 2.302(3) . ?
Cu1 N2 2.366(3) . ?
Cu2 O6 1.918(2) . ?
Cu2 O9 1.972(3) . ?
Cu2 N4 1.975(3) . ?
Cu2 N3 2.018(3) . ?
Cu2 O16 2.205(3) . ?
C1 C2 1.404(5) . ?
C1 C6 1.408(5) . ?
C1 C8 1.447(5) . ?
C2 O1 1.313(4) . ?
C2 C3 1.424(5) . ?
C3 O2 1.378(4) . ?
C3 C4 1.382(5) . ?
C4 C5 1.407(6) . ?
C4 H1 0.9500 . ?
C5 C6 1.362(6) . ?
C5 H2 0.9500 . ?
C6 H3 0.9500 . ?
O2 C7 1.429(4) . ?
C7 H4 0.9800 . ?
C7 H5 0.9800 . ?
C7 H6 0.9800 . ?
C8 N1 1.286(5) . ?
C8 H7 0.9500 . ?
N1 O3 1.423(4) . ?
O3 C9 1.429(5) . ?
C9 C10 1.523(6) . ?
C9 H8 0.9900 . ?
C9 H9 0.9900 . ?
C10 O4 1.429(5) . ?
C10 H10 0.9900 . ?
C10 H11 0.9900 . ?
O4 N2 1.416(4) . ?
N2 C11 1.281(5) . ?
C11 C12 1.457(5) . ?
C11 H12 0.9500 . ?
C12 C13 1.402(5) . ?
C12 C17 1.412(5) . ?
C13 O5 1.316(4) . ?
C13 C14 1.422(5) . ?
C14 O6 1.336(4) . ?
C14 C15 1.391(5) . ?
C15 C16 1.407(5) . ?
C15 C18 1.450(5) . ?
C16 C17 1.367(5) . ?
C16 H13 0.9500 . ?
C17 H14 0.9500 . ?
C18 N3 1.284(5) . ?
C18 H15 0.9500 . ?
N3 O7 1.416(4) . ?
O7 C19 1.433(4) . ?
C19 C20 1.504(5) . ?
C19 H16 0.9900 . ?
C19 H17 0.9900 . ?
C20 O8 1.438(4) . ?
C20 H18 0.9900 . ?
C20 H19 0.9900 . ?
O8 N4 1.428(4) . ?
N4 C21 1.275(5) . ?
C21 C22 1.452(5) . ?
C21 H20 0.9500 . ?
C22 C27 1.397(6) . ?
C22 C23 1.412(5) . ?
C23 O9 1.308(4) . ?
C23 C24 1.417(5) . ?
C24 C25 1.373(5) . ?
C24 O10 1.386(4) . ?
C25 C26 1.402(5) . ?
C25 H21 0.9500 . ?
C26 C27 1.380(6) . ?
C26 H22 0.9500 . ?
C27 H23 0.9500 . ?
O10 C28 1.443(4) . ?
C28 H24 0.9800 . ?
C28 H25 0.9800 . ?
C28 H26 0.9800 . ?
O11 C29 1.257(4) . ?
O12 C29 1.274(4) . ?
C29 C30 1.508(5) . ?
C30 H27 0.9800 . ?
C30 H28 0.9800 . ?
C30 H29 0.9800 . ?
O13 C31 1.262(4) . ?
O14 C31 1.269(4) . ?
C31 C32 1.503(5) . ?
C32 H30 0.9800 . ?
C32 H31 0.9800 . ?
C32 H32 0.9800 . ?
O15 C33 1.266(4) . ?
O16 C33 1.252(4) . ?
C33 C34 1.522(5) . ?
C34 H33 0.9800 . ?
C34 H34 0.9800 . ?
C34 H35 0.9800 . ?
O17 C35 1.410(6) . ?
O17 H36 0.8400 . ?
C35 C36 1.470(8) . ?
C35 H37 0.9900 . ?
C35 H38 0.9900 . ?
C36 H39 0.9800 . ?
C36 H40 0.9800 . ?
C36 H41 0.9800 . ?
C37 C38 1.503(9) . ?
C37 H42 0.9800 . ?
C37 H43 0.9800 . ?
C37 H44 0.9800 . ?
C38 O18 1.427(6) . ?
C38 H45 0.9900 . ?
C38 H46 0.9900 . ?
O18 C39 1.421(6) . ?
C39 C40 1.510(7) . ?
C39 H47 0.9900 . ?
C39 H48 0.9900 . ?
C40 H49 0.9800 . ?
C40 H50 0.9800 . ?
C40 H51 0.9800 . ?

loop_
_geom_torsion_atom_site_label_1
_geom_torsion_atom_site_label_2
_geom_torsion_atom_site_label_3
_geom_torsion_atom_site_label_4
_geom_torsion
_geom_torsion_site_symmetry_1
_geom_torsion_site_symmetry_2
_geom_torsion_site_symmetry_3
_geom_torsion_site_symmetry_4
_geom_torsion_publ_flag
O15 Gd1 Cu1 O5 -94.10(16) . . . . ?
O1 Gd1 Cu1 O5 177.90(13) . . . . ?
O6 Gd1 Cu1 O5 -10.09(12) . . . . ?
O11 Gd1 Cu1 O5 -91.54(12) . . . . ?
O13 Gd1 Cu1 O5 90.23(13) . . . . ?
O9 Gd1 Cu1 O5 51.05(13) . . . . ?
O10 Gd1 Cu1 O5 134.82(12) . . . . ?
O2 Gd1 Cu1 O5 -158.24(12) . . . . ?
Cu2 Gd1 Cu1 O5 7.23(10) . . . . ?
O15 Gd1 Cu1 O14 174.67(14) . . . . ?
O1 Gd1 Cu1 O14 86.67(11) . . . . ?
O6 Gd1 Cu1 O14 -101.32(10) . . . . ?
O11 Gd1 Cu1 O14 177.23(10) . . . . ?
O5 Gd1 Cu1 O14 -91.23(13) . . . . ?
O13 Gd1 Cu1 O14 -1.00(10) . . . . ?
O9 Gd1 Cu1 O14 -40.18(11) . . . . ?
O10 Gd1 Cu1 O14 43.59(10) . . . . ?
O2 Gd1 Cu1 O14 110.53(9) . . . . ?
Cu2 Gd1 Cu1 O14 -84.00(8) . . . . ?
O15 Gd1 Cu1 O12 -0.07(14) . . . . ?
O1 Gd1 Cu1 O12 -88.07(11) . . . . ?
O6 Gd1 Cu1 O12 83.94(10) . . . . ?
O11 Gd1 Cu1 O12 2.49(10) . . . . ?
O5 Gd1 Cu1 O12 94.03(13) . . . . ?
O13 Gd1 Cu1 O12 -175.74(10) . . . . ?
O9 Gd1 Cu1 O12 145.08(11) . . . . ?
O10 Gd1 Cu1 O12 -131.15(10) . . . . ?
O2 Gd1 Cu1 O12 -64.20(9) . . . . ?
Cu2 Gd1 Cu1 O12 101.26(8) . . . . ?
O15 Gd1 Cu1 N1 86.71(16) . . . . ?
O1 Gd1 Cu1 N1 -1.29(13) . . . . ?
O6 Gd1 Cu1 N1 170.72(12) . . . . ?
O11 Gd1 Cu1 N1 89.27(13) . . . . ?
O5 Gd1 Cu1 N1 -179.19(15) . . . . ?
O13 Gd1 Cu1 N1 -88.95(13) . . . . ?
O9 Gd1 Cu1 N1 -128.14(14) . . . . ?
O10 Gd1 Cu1 N1 -44.37(13) . . . . ?
O2 Gd1 Cu1 N1 22.58(12) . . . . ?
Cu2 Gd1 Cu1 N1 -171.96(11) . . . . ?
O15 Gd1 Cu1 O1 88.00(15) . . . . ?
O6 Gd1 Cu1 O1 172.01(10) . . . . ?
O11 Gd1 Cu1 O1 90.56(11) . . . . ?
O5 Gd1 Cu1 O1 -177.90(13) . . . . ?
O13 Gd1 Cu1 O1 -87.67(11) . . . . ?
O9 Gd1 Cu1 O1 -126.85(12) . . . . ?
O10 Gd1 Cu1 O1 -43.08(11) . . . . ?
O2 Gd1 Cu1 O1 23.87(10) . . . . ?
Cu2 Gd1 Cu1 O1 -170.67(8) . . . . ?
O15 Gd1 Cu1 N2 -84.77(16) . . . . ?
O1 Gd1 Cu1 N2 -172.77(13) . . . . ?
O6 Gd1 Cu1 N2 -0.76(12) . . . . ?
O11 Gd1 Cu1 N2 -82.21(12) . . . . ?
O5 Gd1 Cu1 N2 9.33(14) . . . . ?
O13 Gd1 Cu1 N2 99.56(12) . . . . ?
O9 Gd1 Cu1 N2 60.37(13) . . . . ?
O10 Gd1 Cu1 N2 144.15(12) . . . . ?
O2 Gd1 Cu1 N2 -148.91(11) . . . . ?
Cu2 Gd1 Cu1 N2 16.56(10) . . . . ?
O15 Gd1 Cu2 O6 110.41(14) . . . . ?
O1 Gd1 Cu2 O6 -69.6(3) . . . . ?
O11 Gd1 Cu2 O6 41.48(13) . . . . ?
O5 Gd1 Cu2 O6 -29.92(13) . . . . ?
O13 Gd1 Cu2 O6 -100.59(13) . . . . ?
O9 Gd1 Cu2 O6 -151.57(15) . . . . ?
O10 Gd1 Cu2 O6 -172.47(13) . . . . ?
O2 Gd1 Cu2 O6 126.84(13) . . . . ?
Cu1 Gd1 Cu2 O6 -34.08(11) . . . . ?
O15 Gd1 Cu2 O9 -98.02(13) . . . . ?
O1 Gd1 Cu2 O9 82.0(3) . . . . ?
O6 Gd1 Cu2 O9 151.57(15) . . . . ?
O11 Gd1 Cu2 O9 -166.96(12) . . . . ?
O5 Gd1 Cu2 O9 121.64(12) . . . . ?
O13 Gd1 Cu2 O9 50.97(12) . . . . ?
O10 Gd1 Cu2 O9 -20.90(12) . . . . ?
O2 Gd1 Cu2 O9 -81.59(13) . . . . ?
Cu1 Gd1 Cu2 O9 117.48(10) . . . . ?
O15 Gd1 Cu2 N4 -93.37(14) . . . . ?
O1 Gd1 Cu2 N4 86.6(3) . . . . ?
O6 Gd1 Cu2 N4 156.22(17) . . . . ?
O11 Gd1 Cu2 N4 -162.30(14) . . . . ?
O5 Gd1 Cu2 N4 126.30(14) . . . . ?
O13 Gd1 Cu2 N4 55.62(14) . . . . ?
O9 Gd1 Cu2 N4 4.65(16) . . . . ?
O10 Gd1 Cu2 N4 -16.25(13) . . . . ?
O2 Gd1 Cu2 N4 -76.94(14) . . . . ?
Cu1 Gd1 Cu2 N4 122.14(12) . . . . ?
O15 Gd1 Cu2 N3 98.79(13) . . . . ?
O1 Gd1 Cu2 N3 -81.2(3) . . . . ?
O6 Gd1 Cu2 N3 -11.63(15) . . . . ?
O11 Gd1 Cu2 N3 29.85(12) . . . . ?
O5 Gd1 Cu2 N3 -41.55(12) . . . . ?
O13 Gd1 Cu2 N3 -112.22(12) . . . . ?
O9 Gd1 Cu2 N3 -163.19(15) . . . . ?
O10 Gd1 Cu2 N3 175.90(12) . . . . ?
O2 Gd1 Cu2 N3 115.21(13) . . . . ?
Cu1 Gd1 Cu2 N3 -45.71(11) . . . . ?
O15 Gd1 Cu2 O16 -5.89(10) . . . . ?
O1 Gd1 Cu2 O16 174.1(3) . . . . ?
O6 Gd1 Cu2 O16 -116.30(13) . . . . ?
O11 Gd1 Cu2 O16 -74.82(10) . . . . ?
O5 Gd1 Cu2 O16 -146.22(9) . . . . ?
O13 Gd1 Cu2 O16 143.10(9) . . . . ?
O9 Gd1 Cu2 O16 92.13(12) . . . . ?
O10 Gd1 Cu2 O16 71.23(9) . . . . ?
O2 Gd1 Cu2 O16 10.54(10) . . . . ?
Cu1 Gd1 Cu2 O16 -150.38(7) . . . . ?
C6 C1 C2 O1 -179.6(4) . . . . ?
C8 C1 C2 O1 -2.7(6) . . . . ?
C6 C1 C2 C3 0.2(5) . . . . ?
C8 C1 C2 C3 177.0(3) . . . . ?
O1 C2 C3 O2 0.5(5) . . . . ?
C1 C2 C3 O2 -179.3(3) . . . . ?
O1 C2 C3 C4 -179.0(3) . . . . ?
C1 C2 C3 C4 1.2(6) . . . . ?
O2 C3 C4 C5 179.6(4) . . . . ?
C2 C3 C4 C5 -1.0(6) . . . . ?
C3 C4 C5 C6 -0.6(6) . . . . ?
C4 C5 C6 C1 2.0(6) . . . . ?
C2 C1 C6 C5 -1.8(6) . . . . ?
C8 C1 C6 C5 -178.8(4) . . . . ?
C1 C2 O1 Cu1 -38.5(4) . . . . ?
C3 C2 O1 Cu1 141.7(3) . . . . ?
C1 C2 O1 Gd1 -149.8(3) . . . . ?
C3 C2 O1 Gd1 30.4(5) . . . . ?
O5 Cu1 O1 C2 -132.2(2) . . . . ?
O14 Cu1 O1 C2 138.4(2) . . . . ?
O12 Cu1 O1 C2 -41.7(2) . . . . ?
N1 Cu1 O1 C2 48.2(2) . . . . ?
N2 Cu1 O1 C2 -88.7(7) . . . . ?
Gd1 Cu1 O1 C2 -130.7(3) . . . . ?
O5 Cu1 O1 Gd1 -1.49(9) . . . . ?
O14 Cu1 O1 Gd1 -90.90(9) . . . . ?
O12 Cu1 O1 Gd1 89.02(9) . . . . ?
N1 Cu1 O1 Gd1 178.96(11) . . . . ?
N2 Cu1 O1 Gd1 42.1(7) . . . . ?
O15 Gd1 O1 C2 -15.3(3) . . . . ?
O6 Gd1 O1 C2 109.7(3) . . . . ?
O11 Gd1 O1 C2 50.1(3) . . . . ?
O5 Gd1 O1 C2 124.2(3) . . . . ?
O13 Gd1 O1 C2 -162.9(3) . . . . ?
O9 Gd1 O1 C2 -128.8(3) . . . . ?
O10 Gd1 O1 C2 -91.9(3) . . . . ?
O2 Gd1 O1 C2 -29.6(3) . . . . ?
Cu1 Gd1 O1 C2 122.9(3) . . . . ?
Cu2 Gd1 O1 C2 164.7(2) . . . . ?
O15 Gd1 O1 Cu1 -138.28(9) . . . . ?
O6 Gd1 O1 Cu1 -13.20(17) . . . . ?
O11 Gd1 O1 Cu1 -72.80(9) . . . . ?
O5 Gd1 O1 Cu1 1.23(8) . . . . ?
O13 Gd1 O1 Cu1 74.19(9) . . . . ?
O9 Gd1 O1 Cu1 108.24(13) . . . . ?
O10 Gd1 O1 Cu1 145.18(8) . . . . ?
O2 Gd1 O1 Cu1 -152.59(11) . . . . ?
Cu2 Gd1 O1 Cu1 41.7(4) . . . . ?
C4 C3 O2 C7 -3.7(5) . . . . ?
C2 C3 O2 C7 176.8(3) . . . . ?
C4 C3 O2 Gd1 156.7(3) . . . . ?
C2 C3 O2 Gd1 -22.8(4) . . . . ?
O15 Gd1 O2 C3 -141.4(2) . . . . ?
O1 Gd1 O2 C3 26.2(2) . . . . ?
O6 Gd1 O2 C3 -113.7(2) . . . . ?
O11 Gd1 O2 C3 -54.3(2) . . . . ?
O5 Gd1 O2 C3 -9.5(3) . . . . ?
O13 Gd1 O2 C3 75.1(2) . . . . ?
O9 Gd1 O2 C3 163.9(2) . . . . ?
O10 Gd1 O2 C3 129.4(2) . . . . ?
Cu1 Gd1 O2 C3 7.2(2) . . . . ?
Cu2 Gd1 O2 C3 -157.43(19) . . . . ?
O15 Gd1 O2 C7 16.5(3) . . . . ?
O1 Gd1 O2 C7 -175.9(3) . . . . ?
O6 Gd1 O2 C7 44.2(3) . . . . ?
O11 Gd1 O2 C7 103.5(3) . . . . ?
O5 Gd1 O2 C7 148.4(3) . . . . ?
O13 Gd1 O2 C7 -127.0(3) . . . . ?
O9 Gd1 O2 C7 -38.2(3) . . . . ?
O10 Gd1 O2 C7 -72.7(3) . . . . ?
Cu1 Gd1 O2 C7 165.1(3) . . . . ?
Cu2 Gd1 O2 C7 0.5(3) . . . . ?
C2 C1 C8 N1 23.7(6) . . . . ?
C6 C1 C8 N1 -159.3(4) . . . . ?
C1 C8 N1 O3 -173.7(3) . . . . ?
C1 C8 N1 Cu1 8.4(6) . . . . ?
O5 Cu1 N1 C8 -37.9(10) . . . . ?
O14 Cu1 N1 C8 -120.8(3) . . . . ?
O12 Cu1 N1 C8 51.8(3) . . . . ?
O1 Cu1 N1 C8 -34.6(3) . . . . ?
N2 Cu1 N1 C8 139.4(3) . . . . ?
Gd1 Cu1 N1 C8 -33.7(4) . . . . ?
O5 Cu1 N1 O3 144.4(7) . . . . ?
O14 Cu1 N1 O3 61.6(3) . . . . ?
O12 Cu1 N1 O3 -125.8(3) . . . . ?
O1 Cu1 N1 O3 147.8(3) . . . . ?
N2 Cu1 N1 O3 -38.2(3) . . . . ?
Gd1 Cu1 N1 O3 148.7(2) . . . . ?
C8 N1 O3 C9 -163.4(3) . . . . ?
Cu1 N1 O3 C9 14.5(4) . . . . ?
N1 O3 C9 C10 68.7(4) . . . . ?
O3 C9 C10 O4 -139.9(3) . . . . ?
C9 C10 O4 N2 70.5(4) . . . . ?
C10 O4 N2 C11 163.7(3) . . . . ?
C10 O4 N2 Cu1 -14.2(4) . . . . ?
O5 Cu1 N2 C11 10.8(3) . . . . ?
O14 Cu1 N2 C11 99.1(3) . . . . ?
O12 Cu1 N2 C11 -80.0(3) . . . . ?
N1 Cu1 N2 C11 -168.8(3) . . . . ?
O1 Cu1 N2 C11 -33.1(8) . . . . ?
Gd1 Cu1 N2 C11 4.1(4) . . . . ?
O5 Cu1 N2 O4 -171.6(3) . . . . ?
O14 Cu1 N2 O4 -83.3(3) . . . . ?
O12 Cu1 N2 O4 97.6(3) . . . . ?
N1 Cu1 N2 O4 8.7(3) . . . . ?
O1 Cu1 N2 O4 144.5(6) . . . . ?
Gd1 Cu1 N2 O4 -178.3(2) . . . . ?
O4 N2 C11 C12 179.7(3) . . . . ?
Cu1 N2 C11 C12 -2.3(5) . . . . ?
N2 C11 C12 C13 -4.4(6) . . . . ?
N2 C11 C12 C17 175.8(4) . . . . ?
C17 C12 C13 O5 176.5(3) . . . . ?
C11 C12 C13 O5 -3.3(6) . . . . ?
C17 C12 C13 C14 -0.6(5) . . . . ?
C11 C12 C13 C14 179.7(3) . . . . ?
O5 C13 C14 O6 5.9(4) . . . . ?
C12 C13 C14 O6 -176.6(3) . . . . ?
O5 C13 C14 C15 -174.2(3) . . . . ?
C12 C13 C14 C15 3.2(5) . . . . ?
O6 C14 C15 C16 175.9(3) . . . . ?
C13 C14 C15 C16 -3.9(5) . . . . ?
O6 C14 C15 C18 -4.9(5) . . . . ?
C13 C14 C15 C18 175.2(3) . . . . ?
C14 C15 C16 C17 1.9(5) . . . . ?
C18 C15 C16 C17 -177.3(3) . . . . ?
C15 C16 C17 C12 0.8(6) . . . . ?
C13 C12 C17 C16 -1.4(5) . . . . ?
C11 C12 C17 C16 178.4(3) . . . . ?
C12 C13 O5 Cu1 20.8(5) . . . . ?
C14 C13 O5 Cu1 -162.1(2) . . . . ?
C12 C13 O5 Gd1 168.8(3) . . . . ?
C14 C13 O5 Gd1 -14.0(4) . . . . ?
O14 Cu1 O5 C13 -119.6(3) . . . . ?
O12 Cu1 O5 C13 67.9(3) . . . . ?
N1 Cu1 O5 C13 157.5(8) . . . . ?
O1 Cu1 O5 C13 154.2(3) . . . . ?
N2 Cu1 O5 C13 -19.9(3) . . . . ?
Gd1 Cu1 O5 C13 152.7(3) . . . . ?
O14 Cu1 O5 Gd1 87.68(11) . . . . ?
O12 Cu1 O5 Gd1 -84.82(11) . . . . ?
N1 Cu1 O5 Gd1 4.8(9) . . . . ?
O1 Cu1 O5 Gd1 1.49(9) . . . . ?
N2 Cu1 O5 Gd1 -172.64(11) . . . . ?
O15 Gd1 O5 C13 -26.8(3) . . . . ?
O1 Gd1 O5 C13 -158.7(2) . . . . ?
O6 Gd1 O5 C13 11.9(2) . . . . ?
O11 Gd1 O5 C13 -82.4(2) . . . . ?
O13 Gd1 O5 C13 127.5(2) . . . . ?
O9 Gd1 O5 C13 58.4(2) . . . . ?
O10 Gd1 O5 C13 128.4(2) . . . . ?
O2 Gd1 O5 C13 -127.7(2) . . . . ?
Cu1 Gd1 O5 C13 -157.2(3) . . . . ?
Cu2 Gd1 O5 C13 28.6(2) . . . . ?
O15 Gd1 O5 Cu1 130.40(11) . . . . ?
O1 Gd1 O5 Cu1 -1.49(9) . . . . ?
O6 Gd1 O5 Cu1 169.02(13) . . . . ?
O11 Gd1 O5 Cu1 74.76(10) . . . . ?
O13 Gd1 O5 Cu1 -75.33(10) . . . . ?
O9 Gd1 O5 Cu1 -144.47(9) . . . . ?
O10 Gd1 O5 Cu1 -74.42(15) . . . . ?
O2 Gd1 O5 Cu1 29.43(15) . . . . ?
Cu2 Gd1 O5 Cu1 -174.24(8) . . . . ?
C15 C14 O6 Cu2 34.3(4) . . . . ?
C13 C14 O6 Cu2 -145.9(2) . . . . ?
C15 C14 O6 Gd1 -175.2(2) . . . . ?
C13 C14 O6 Gd1 4.7(4) . . . . ?
O9 Cu2 O6 C14 134.4(3) . . . . ?
N4 Cu2 O6 C14 76.4(5) . . . . ?
N3 Cu2 O6 C14 -35.3(3) . . . . ?
O16 Cu2 O6 C14 -140.9(3) . . . . ?
Gd1 Cu2 O6 C14 153.8(3) . . . . ?
O9 Cu2 O6 Gd1 -19.42(11) . . . . ?
N4 Cu2 O6 Gd1 -77.4(4) . . . . ?
N3 Cu2 O6 Gd1 170.91(12) . . . . ?
O16 Cu2 O6 Gd1 65.29(12) . . . . ?
O15 Gd1 O6 C14 145.2(2) . . . . ?
O1 Gd1 O6 C14 7.4(3) . . . . ?
O11 Gd1 O6 C14 63.5(2) . . . . ?
O5 Gd1 O6 C14 -8.3(2) . . . . ?
O13 Gd1 O6 C14 -69.1(2) . . . . ?
O9 Gd1 O6 C14 -137.7(3) . . . . ?
O10 Gd1 O6 C14 -145.7(2) . . . . ?
O2 Gd1 O6 C14 119.2(2) . . . . ?
Cu1 Gd1 O6 C14 -1.9(2) . . . . ?
Cu2 Gd1 O6 C14 -154.9(3) . . . . ?
O15 Gd1 O6 Cu2 -59.88(11) . . . . ?
O1 Gd1 O6 Cu2 162.33(10) . . . . ?
O11 Gd1 O6 Cu2 -141.59(12) . . . . ?
O5 Gd1 O6 Cu2 146.66(14) . . . . ?
O13 Gd1 O6 Cu2 85.78(12) . . . . ?
O9 Gd1 O6 Cu2 17.18(9) . . . . ?
O10 Gd1 O6 Cu2 9.24(16) . . . . ?
O2 Gd1 O6 Cu2 -85.91(16) . . . . ?
Cu1 Gd1 O6 Cu2 153.05(9) . . . . ?
C14 C15 C18 N3 -12.5(5) . . . . ?
C16 C15 C18 N3 166.7(3) . . . . ?
C15 C18 N3 O7 -177.9(3) . . . . ?
C15 C18 N3 Cu2 -0.3(5) . . . . ?
O6 Cu2 N3 C18 18.9(3) . . . . ?
O9 Cu2 N3 C18 -25.2(6) . . . . ?
N4 Cu2 N3 C18 -144.7(3) . . . . ?
O16 Cu2 N3 C18 120.4(3) . . . . ?
Gd1 Cu2 N3 C18 26.4(3) . . . . ?
O6 Cu2 N3 O7 -163.8(3) . . . . ?
O9 Cu2 N3 O7 152.1(4) . . . . ?
N4 Cu2 N3 O7 32.6(3) . . . . ?
O16 Cu2 N3 O7 -62.3(3) . . . . ?
Gd1 Cu2 N3 O7 -156.3(2) . . . . ?
C18 N3 O7 C19 -166.2(3) . . . . ?
Cu2 N3 O7 C19 16.2(4) . . . . ?
N3 O7 C19 C20 -95.2(3) . . . . ?
O7 C19 C20 O8 55.1(4) . . . . ?
C19 C20 O8 N4 55.1(4) . . . . ?
C20 O8 N4 C21 106.7(3) . . . . ?
C20 O8 N4 Cu2 -82.5(3) . . . . ?
O6 Cu2 N4 C21 71.5(5) . . . . ?
O9 Cu2 N4 C21 14.6(3) . . . . ?
N3 Cu2 N4 C21 -178.2(3) . . . . ?
O16 Cu2 N4 C21 -72.1(3) . . . . ?
Gd1 Cu2 N4 C21 11.4(4) . . . . ?
O6 Cu2 N4 O8 -97.9(4) . . . . ?
O9 Cu2 N4 O8 -154.7(2) . . . . ?
N3 Cu2 N4 O8 12.5(2) . . . . ?
O16 Cu2 N4 O8 118.6(2) . . . . ?
Gd1 Cu2 N4 O8 -157.90(17) . . . . ?
O8 N4 C21 C22 177.4(3) . . . . ?
Cu2 N4 C21 C22 7.4(5) . . . . ?
N4 C21 C22 C27 162.6(4) . . . . ?
N4 C21 C22 C23 -19.6(5) . . . . ?
C27 C22 C23 O9 175.4(3) . . . . ?
C21 C22 C23 O9 -2.4(5) . . . . ?
C27 C22 C23 C24 -1.6(5) . . . . ?
C21 C22 C23 C24 -179.4(3) . . . . ?
O9 C23 C24 C25 -177.4(3) . . . . ?
C22 C23 C24 C25 -0.2(5) . . . . ?
O9 C23 C24 O10 2.5(4) . . . . ?
C22 C23 C24 O10 179.7(3) . . . . ?
O10 C24 C25 C26 -178.5(3) . . . . ?
C23 C24 C25 C26 1.4(6) . . . . ?
C24 C25 C26 C27 -0.8(6) . . . . ?
C25 C26 C27 C22 -1.1(6) . . . . ?
C23 C22 C27 C26 2.3(6) . . . . ?
C21 C22 C27 C26 -179.8(4) . . . . ?
C22 C23 O9 Cu2 33.0(4) . . . . ?
C24 C23 O9 Cu2 -150.1(2) . . . . ?
C22 C23 O9 Gd1 168.7(3) . . . . ?
C24 C23 O9 Gd1 -14.4(4) . . . . ?
O6 Cu2 O9 C23 160.8(3) . . . . ?
N4 Cu2 O9 C23 -34.0(3) . . . . ?
N3 Cu2 O9 C23 -154.4(4) . . . . ?
O16 Cu2 O9 C23 58.7(2) . . . . ?
Gd1 Cu2 O9 C23 142.6(3) . . . . ?
O6 Cu2 O9 Gd1 18.18(10) . . . . ?
N4 Cu2 O9 Gd1 -176.61(11) . . . . ?
N3 Cu2 O9 Gd1 63.0(4) . . . . ?
O16 Cu2 O9 Gd1 -83.92(10) . . . . ?
O15 Gd1 O9 C23 -73.8(2) . . . . ?
O1 Gd1 O9 C23 55.8(3) . . . . ?
O6 Gd1 O9 C23 -159.3(3) . . . . ?
O11 Gd1 O9 C23 -122.5(2) . . . . ?
O5 Gd1 O9 C23 153.1(2) . . . . ?
O13 Gd1 O9 C23 88.7(2) . . . . ?
O10 Gd1 O9 C23 13.5(2) . . . . ?
O2 Gd1 O9 C23 -21.8(3) . . . . ?
Cu1 Gd1 O9 C23 124.8(2) . . . . ?
Cu2 Gd1 O9 C23 -143.0(3) . . . . ?
O15 Gd1 O9 Cu2 69.20(11) . . . . ?
O1 Gd1 O9 Cu2 -161.17(11) . . . . ?
O6 Gd1 O9 Cu2 -16.27(9) . . . . ?
O11 Gd1 O9 Cu2 20.48(19) . . . . ?
O5 Gd1 O9 Cu2 -63.94(11) . . . . ?
O13 Gd1 O9 Cu2 -128.31(11) . . . . ?
O10 Gd1 O9 Cu2 156.49(13) . . . . ?
O2 Gd1 O9 Cu2 121.24(10) . . . . ?
Cu1 Gd1 O9 Cu2 -92.17(10) . . . . ?
C25 C24 O10 C28 30.4(5) . . . . ?
C23 C24 O10 C28 -149.5(3) . . . . ?
C25 C24 O10 Gd1 -170.3(3) . . . . ?
C23 C24 O10 Gd1 9.8(4) . . . . ?
O15 Gd1 O10 C24 64.5(2) . . . . ?
O1 Gd1 O10 C24 -168.1(2) . . . . ?
O6 Gd1 O10 C24 -3.9(3) . . . . ?
O11 Gd1 O10 C24 129.0(2) . . . . ?
O5 Gd1 O10 C24 -98.1(2) . . . . ?
O13 Gd1 O10 C24 -97.2(2) . . . . ?
O9 Gd1 O10 C24 -11.8(2) . . . . ?
O2 Gd1 O10 C24 134.4(2) . . . . ?
Cu1 Gd1 O10 C24 -139.7(2) . . . . ?
Cu2 Gd1 O10 C24 1.0(2) . . . . ?
O15 Gd1 O10 C28 -136.9(2) . . . . ?
O1 Gd1 O10 C28 -9.5(2) . . . . ?
O6 Gd1 O10 C28 154.8(2) . . . . ?
O11 Gd1 O10 C28 -72.3(3) . . . . ?
O5 Gd1 O10 C28 60.5(3) . . . . ?
O13 Gd1 O10 C28 61.4(2) . . . . ?
O9 Gd1 O10 C28 146.8(3) . . . . ?
O2 Gd1 O10 C28 -66.9(2) . . . . ?
Cu1 Gd1 O10 C28 18.9(3) . . . . ?
Cu2 Gd1 O10 C28 159.6(2) . . . . ?
O15 Gd1 O11 C29 166.7(3) . . . . ?
O1 Gd1 O11 C29 34.5(3) . . . . ?
O6 Gd1 O11 C29 -114.3(3) . . . . ?
O5 Gd1 O11 C29 -49.2(3) . . . . ?
O13 Gd1 O11 C29 -9.8(4) . . . . ?
O9 Gd1 O11 C29 -146.5(3) . . . . ?
O10 Gd1 O11 C29 102.4(3) . . . . ?
O2 Gd1 O11 C29 97.3(3) . . . . ?
Cu1 Gd1 O11 C29 -12.0(3) . . . . ?
Cu2 Gd1 O11 C29 -134.6(3) . . . . ?
O5 Cu1 O12 C29 48.8(3) . . . . ?
O14 Cu1 O12 C29 -41.0(9) . . . . ?
N1 Cu1 O12 C29 -123.4(3) . . . . ?
O1 Cu1 O12 C29 -41.6(3) . . . . ?
N2 Cu1 O12 C29 132.2(3) . . . . ?
Gd1 Cu1 O12 C29 3.7(3) . . . . ?
Gd1 O11 C29 O12 20.0(6) . . . . ?
Gd1 O11 C29 C30 -158.4(3) . . . . ?
Cu1 O12 C29 O11 -13.4(5) . . . . ?
Cu1 O12 C29 C30 165.0(3) . . . . ?
O15 Gd1 O13 C31 -170.5(3) . . . . ?
O1 Gd1 O13 C31 -41.9(3) . . . . ?
O6 Gd1 O13 C31 100.1(3) . . . . ?
O11 Gd1 O13 C31 3.1(4) . . . . ?
O5 Gd1 O13 C31 42.9(3) . . . . ?
O9 Gd1 O13 C31 158.0(3) . . . . ?
O10 Gd1 O13 C31 -136.5(3) . . . . ?
O2 Gd1 O13 C31 -85.4(3) . . . . ?
Cu1 Gd1 O13 C31 5.3(3) . . . . ?
Cu2 Gd1 O13 C31 132.0(3) . . . . ?
O5 Cu1 O14 C31 -47.2(3) . . . . ?
O12 Cu1 O14 C31 42.7(9) . . . . ?
N1 Cu1 O14 C31 125.1(3) . . . . ?
O1 Cu1 O14 C31 43.3(3) . . . . ?
N2 Cu1 O14 C31 -130.4(3) . . . . ?
Gd1 Cu1 O14 C31 -1.9(3) . . . . ?
Gd1 O13 C31 O14 -9.2(6) . . . . ?
Gd1 O13 C31 C32 169.6(3) . . . . ?
Cu1 O14 C31 O13 6.4(5) . . . . ?
Cu1 O14 C31 C32 -172.3(3) . . . . ?
O1 Gd1 O15 C33 -166.0(4) . . . . ?
O6 Gd1 O15 C33 44.1(4) . . . . ?
O11 Gd1 O15 C33 131.9(4) . . . . ?
O5 Gd1 O15 C33 79.3(4) . . . . ?
O13 Gd1 O15 C33 -52.9(5) . . . . ?
O9 Gd1 O15 C33 -20.8(4) . . . . ?
O10 Gd1 O15 C33 -85.5(4) . . . . ?
O2 Gd1 O15 C33 -152.6(4) . . . . ?
Cu1 Gd1 O15 C33 134.3(4) . . . . ?
Cu2 Gd1 O15 C33 14.0(4) . . . . ?
O6 Cu2 O16 C33 -31.1(3) . . . . ?
O9 Cu2 O16 C33 48.7(3) . . . . ?
N4 Cu2 O16 C33 138.3(3) . . . . ?
N3 Cu2 O16 C33 -123.0(3) . . . . ?
Gd1 Cu2 O16 C33 5.1(3) . . . . ?
Cu2 O16 C33 O15 1.0(5) . . . . ?
Cu2 O16 C33 C34 -179.3(3) . . . . ?
Gd1 O15 C33 O16 -15.1(7) . . . . ?
Gd1 O15 C33 C34 165.3(3) . . . . ?
C37 C38 O18 C39 -175.2(4) . . . . ?
C38 O18 C39 C40 -168.2(4) . . . . ?
